data_7228617
loop_
_publ_author_name
'Yang, Haijun'
'Liu, Yuejia'
'Ning, Hongli'
'Lei, Jianlei'
'Hu, Gang'

_publ_section_title
;
 Synthesis, structure and properties of imidazolium-based energetic ionic
 liquids
;
_journal_issue 53
_journal_name_full 'RSC Adv.'
_journal_page_first 33231
_journal_paper_doi 10.1039/C7RA05601J
_journal_volume 7
_journal_year 2017
_chemical_formula_moiety 'C6 H2 N3 O7, C6 H11 N2 O'
_chemical_formula_sum 'C12 H13 N5 O8'
_chemical_formula_weight 355.27
_chemical_name_systematic
;
 ? 
;
_space_group_crystal_system monoclinic
_space_group_IT_number 14
_space_group_name_Hall '-P 2yn'
_space_group_name_H-M_alt 'P 1 21/n 1'
_symmetry_space_group_name_Hall '-P 2yn'
_symmetry_space_group_name_H-M 'P 1 21/n 1'
_atom_sites_solution_hydrogens geom
_atom_sites_solution_primary direct
_atom_sites_solution_secondary difmap
_audit_creation_date 2016-01-08
_audit_creation_method
;
Olex2 1.2
(compiled 2015.09.30 svn.r3233 for OlexSys, GUI svn.r5103)
;
_audit_update_record
;
2017-05-18 deposited with the CCDC.
2017-06-26 downloaded from the CCDC.
;
_cell_angle_alpha 90.00
_cell_angle_beta 110.333(3)
_cell_angle_gamma 90.00
_cell_formula_units_Z 4
_cell_length_a 14.1861(4)
_cell_length_b 7.38696(18)
_cell_length_c 15.4711(4)
_cell_measurement_reflns_used 4739
_cell_measurement_temperature 293(2)
_cell_measurement_theta_max 72.1210
_cell_measurement_theta_min 5.2340
_cell_volume 1520.23(7)
_computing_cell_refinement
;
CrysAlisPro, Agilent Technologies,
Version 1.171.37.35 (release 13-08-2014 CrysAlis171 .NET)
(compiled Aug 13 2014,18:06:01)
;
_computing_data_collection
;
CrysAlisPro, Agilent Technologies,
Version 1.171.37.35 (release 13-08-2014 CrysAlis171 .NET)
(compiled Aug 13 2014,18:06:01)
;
_computing_data_reduction
;
CrysAlisPro, Agilent Technologies,
Version 1.171.37.35 (release 13-08-2014 CrysAlis171 .NET)
(compiled Aug 13 2014,18:06:01)
;
_computing_molecular_graphics 'Olex2 (Dolomanov et al., 2009)'
_computing_publication_material 'Olex2 (Dolomanov et al., 2009)'
_computing_structure_refinement 'ShelXL (Sheldrick, 2015)'
_computing_structure_solution 'ShelXS (Sheldrick, 2008)'
_diffrn_ambient_temperature 293.15
_diffrn_detector 'CCD plate'
_diffrn_detector_area_resol_mean 16.0355
_diffrn_detector_type Eos
_diffrn_measured_fraction_theta_full 0.999
_diffrn_measured_fraction_theta_max 0.999
_diffrn_measurement_details
;
#__ type_ start__ end____ width___ exp.time_
  1 omega  -34.00   54.00   1.0000    1.0000
omega____ theta____ kappa____ phi______ frames
    -       35.1177  -37.0000  -60.0000 88

#__ type_ start__ end____ width___ exp.time_
  2 omega  -32.00   52.00   1.0000    1.0000
omega____ theta____ kappa____ phi______ frames
    -       35.1177  -57.0000 -150.0000 84

#__ type_ start__ end____ width___ exp.time_
  3 omega  -32.00   62.00   1.0000    1.0000
omega____ theta____ kappa____ phi______ frames
    -       35.1177  -77.0000   90.0000 94

#__ type_ start__ end____ width___ exp.time_
  4 omega   18.00  102.00   1.0000    1.0000
omega____ theta____ kappa____ phi______ frames
    -       35.1177   57.0000 -150.0000 84

#__ type_ start__ end____ width___ exp.time_
  5 omega   18.00   89.00   1.0000    1.0000
omega____ theta____ kappa____ phi______ frames
    -       35.1177 -125.0000   30.0000 71

#__ type_ start__ end____ width___ exp.time_
  6 omega   38.00   91.00   1.0000    1.0000
omega____ theta____ kappa____ phi______ frames
    -      108.0000  -30.0000   30.0000 53

#__ type_ start__ end____ width___ exp.time_
  7 omega   38.00   91.00   1.0000    1.0000
omega____ theta____ kappa____ phi______ frames
    -      108.0000  -30.0000 -180.0000 53

#__ type_ start__ end____ width___ exp.time_
  8 omega   90.00  175.00   1.0000    1.0000
omega____ theta____ kappa____ phi______ frames
    -      108.0000   61.0000  120.0000 85

#__ type_ start__ end____ width___ exp.time_
  9 omega   40.00   98.00   1.0000    1.0000
omega____ theta____ kappa____ phi______ frames
    -      108.0000  -45.0000   90.0000 58

#__ type_ start__ end____ width___ exp.time_
 10 omega   39.00  109.00   1.0000    1.0000
omega____ theta____ kappa____ phi______ frames
    -      108.0000  -94.0000   30.0000 70

#__ type_ start__ end____ width___ exp.time_
 11 omega   81.00  176.00   1.0000    1.0000
omega____ theta____ kappa____ phi______ frames
    -      108.0000   77.0000  150.0000 95

#__ type_ start__ end____ width___ exp.time_
 12 omega   39.00  109.00   1.0000    1.0000
omega____ theta____ kappa____ phi______ frames
    -      108.0000  -94.0000  120.0000 70

#__ type_ start__ end____ width___ exp.time_
 13 omega   40.00   98.00   1.0000    1.0000
omega____ theta____ kappa____ phi______ frames
    -      108.0000  -45.0000    0.0000 58

#__ type_ start__ end____ width___ exp.time_
 14 omega   38.00   91.00   1.0000    1.0000
omega____ theta____ kappa____ phi______ frames
    -      108.0000  -30.0000 -120.0000 53

#__ type_ start__ end____ width___ exp.time_
 15 omega    8.00  103.00   1.0000    1.0000
omega____ theta____ kappa____ phi______ frames
    -       35.1177   77.0000   90.0000 95

#__ type_ start__ end____ width___ exp.time_
 16 omega   18.00  102.00   1.0000    1.0000
omega____ theta____ kappa____ phi______ frames
    -       35.1177   57.0000  -90.0000 84

#__ type_ start__ end____ width___ exp.time_
 17 omega  -32.00   52.00   1.0000    1.0000
omega____ theta____ kappa____ phi______ frames
    -       35.1177  -57.0000  120.0000 84

#__ type_ start__ end____ width___ exp.time_
 18 omega   16.00   96.00   1.0000    1.0000
omega____ theta____ kappa____ phi______ frames
    -       35.1177   37.0000   90.0000 80

#__ type_ start__ end____ width___ exp.time_
 19 omega    8.00  103.00   1.0000    1.0000
omega____ theta____ kappa____ phi______ frames
    -       35.1177   77.0000  -30.0000 95
;
_diffrn_measurement_device 'four-circle diffractometer'
_diffrn_measurement_device_type 'Xcalibur, Eos, Gemini'
_diffrn_measurement_method '\w scans'
_diffrn_orient_matrix_UB_11 0.0778120000
_diffrn_orient_matrix_UB_12 -0.0161219000
_diffrn_orient_matrix_UB_13 -0.0486561000
_diffrn_orient_matrix_UB_21 0.0240512000
_diffrn_orient_matrix_UB_22 0.2032782000
_diffrn_orient_matrix_UB_23 0.0162159000
_diffrn_orient_matrix_UB_31 0.0823204000
_diffrn_orient_matrix_UB_32 -0.0437558000
_diffrn_orient_matrix_UB_33 0.0929320000
_diffrn_radiation_monochromator graphite
_diffrn_radiation_probe x-ray
_diffrn_radiation_type CuK\a
_diffrn_radiation_wavelength 1.54184
_diffrn_reflns_av_R_equivalents 0.0273
_diffrn_reflns_av_unetI/netI 0.0212
_diffrn_reflns_limit_h_max 16
_diffrn_reflns_limit_h_min -12
_diffrn_reflns_limit_k_max 8
_diffrn_reflns_limit_k_min -8
_diffrn_reflns_limit_l_max 18
_diffrn_reflns_limit_l_min -18
_diffrn_reflns_number 8196
_diffrn_reflns_theta_full 66.59
_diffrn_reflns_theta_max 66.59
_diffrn_reflns_theta_min 5.23
_diffrn_source 'Enhance (Cu) X-ray Source'
_exptl_absorpt_coefficient_mu 1.154
_exptl_absorpt_correction_T_max 1.00000
_exptl_absorpt_correction_T_min 0.57217
_exptl_absorpt_correction_type multi-scan
_exptl_absorpt_process_details
;
CrysAlisPro, Agilent Technologies,
Version 1.171.37.35 (release 13-08-2014 CrysAlis171 .NET)
(compiled Aug 13 2014,18:06:01)
Empirical absorption correction using spherical harmonics,
 implemented in SCALE3 ABSPACK scaling algorithm.
;
_exptl_crystal_density_diffrn 1.552
_exptl_crystal_density_method 'not measured'
_exptl_crystal_F_000 736
_exptl_crystal_size_max 0.48
_exptl_crystal_size_mid 0.46
_exptl_crystal_size_min 0.42
_refine_diff_density_max 0.539
_refine_diff_density_min -0.336
_refine_diff_density_rms 0.051
_refine_ls_extinction_coef 0.0388(18)
_refine_ls_extinction_expression Fc^*^=kFc[1+0.001xFc^2^\l^3^/sin(2\q)]^-1/4^
_refine_ls_extinction_method SHELXL
_refine_ls_goodness_of_fit_ref 1.069
_refine_ls_hydrogen_treatment constr
_refine_ls_matrix_type full
_refine_ls_number_parameters 229
_refine_ls_number_reflns 2679
_refine_ls_number_restraints 0
_refine_ls_restrained_S_all 1.069
_refine_ls_R_factor_all 0.0525
_refine_ls_R_factor_gt 0.0479
_refine_ls_shift/su_max 0.001
_refine_ls_shift/su_mean 0.000
_refine_ls_structure_factor_coef Fsqd
_refine_ls_weighting_details 'calc w=1/[\s^2^(Fo^2^)+(0.0704P)^2^+0.7059P] where P=(Fo^2^+2Fc^2^)/3'
_refine_ls_weighting_scheme calc
_refine_ls_wR_factor_gt 0.1292
_refine_ls_wR_factor_ref 0.1334
_reflns_number_gt 2376
_reflns_number_total 2679
_reflns_threshold_expression >2sigma(I)
_cod_data_source_file c7ra05601j2.cif
_cod_data_source_block 160108_ym_1
_cod_original_cell_volume 1520.22(7)
_cod_database_code 7228617
_chemical_oxdiff_formula 'C H N O'
_reflns_odcompleteness_completeness 99.73
_reflns_odcompleteness_iscentric 1
_reflns_odcompleteness_theta 66.97
_olex2_refinement_description
;
1. Fixed Uiso
 At 1.2 times of:
  All C(H) groups, All C(H,H) groups
 At 1.5 times of:
  All C(H,H,H) groups, All O(H) groups
2.a Secondary CH2 refined with riding coordinates:
 C12(H12A,H12B), C11(H11A,H11B)
2.b Aromatic/amide H refined with riding coordinates:
 C5(H5), C3(H3), C7(H7), C8(H8A), C9(H9)
2.c Idealised Me refined as rotating group:
 C10(H10A,H10B,H10C)
2.d Idealised tetrahedral OH refined as rotating group:
 O8(H8)
;
_olex2_date_sample_data_collection 2016-01-07
_olex2_submission_special_instructions 'No special instructions were received'

loop_
_space_group_symop_id
_space_group_symop_operation_xyz
1 'x, y, z'
2 '-x+1/2, y+1/2, -z+1/2'
3 '-x, -y, -z'
4 'x-1/2, -y-1/2, z-1/2'

loop_
_atom_site_label
_atom_site_type_symbol
_atom_site_fract_x
_atom_site_fract_y
_atom_site_fract_z
_atom_site_U_iso_or_equiv
_atom_site_adp_type
_atom_site_occupancy
_atom_site_calc_flag
_atom_site_refinement_flags_posn
O1 O 0.27230(10) 0.5483(2) -0.00699(10) 0.0466(4) Uani 1 d .
C4 C 0.04043(13) 0.2877(2) 0.04343(13) 0.0318(4) Uani 1 d .
C6 C 0.12241(13) 0.3686(2) -0.06129(12) 0.0311(4) Uani 1 d .
C1 C 0.20276(13) 0.4667(2) 0.00750(12) 0.0308(4) Uani 1 d .
N5 N 0.11987(12) 0.3646(3) -0.15541(11) 0.0442(5) Uani 1 d .
C5 C 0.04447(13) 0.2837(2) -0.04447(13) 0.0326(4) Uani 1 d .
H5 H -0.0051 0.2242 -0.0917 0.039 Uiso 1 calc R
N4 N -0.04157(12) 0.1986(2) 0.06106(13) 0.0430(4) Uani 1 d .
O4 O -0.10402(12) 0.1177(2) -0.00292(13) 0.0600(5) Uani 1 d .
C3 C 0.11156(14) 0.3816(3) 0.11378(13) 0.0345(4) Uani 1 d .
H3 H 0.1069 0.3874 0.1722 0.041 Uiso 1 calc R
C2 C 0.18863(13) 0.4653(2) 0.09597(12) 0.0328(4) Uani 1 d .
O5 O -0.04690(13) 0.2099(3) 0.13822(13) 0.0717(6) Uani 1 d .
N3 N 0.26025(15) 0.5642(3) 0.17146(12) 0.0567(6) Uani 1 d .
O3 O 0.03946(12) 0.3504(3) -0.21779(11) 0.0712(6) Uani 1 d .
O2 O 0.19786(13) 0.3737(4) -0.17050(11) 0.0897(8) Uani 1 d .
O7 O 0.34836(15) 0.5541(4) 0.18192(15) 0.1093(10) Uani 1 d .
O6 O 0.22754(18) 0.6541(4) 0.22015(15) 0.1031(9) Uani 1 d .
O8 O 0.60159(11) 0.43608(19) 0.11250(11) 0.0481(4) Uani 1 d .
H8 H 0.6513 0.4627 0.0997 0.072 Uiso 1 calc GR
N2 N 0.58375(11) 0.8336(2) 0.07883(11) 0.0360(4) Uani 1 d .
N1 N 0.64752(11) 0.9202(2) -0.02202(11) 0.0356(4) Uani 1 d .
C12 C 0.58840(15) 0.5643(3) 0.17470(14) 0.0416(5) Uani 1 d .
H12A H 0.6537 0.6046 0.2157 0.050 Uiso 1 calc R
H12B H 0.5540 0.5076 0.2120 0.050 Uiso 1 calc R
C11 C 0.52865(15) 0.7253(3) 0.12578(15) 0.0425(5) Uani 1 d .
H11A H 0.4658 0.6840 0.0808 0.051 Uiso 1 calc R
H11B H 0.5127 0.8010 0.1701 0.051 Uiso 1 calc R
C7 C 0.58493(13) 0.8042(2) -0.00514(13) 0.0360(5) Uani 1 d .
H7 H 0.5478 0.7162 -0.0458 0.043 Uiso 1 calc R
C8 C 0.68705(17) 1.0288(3) 0.05297(16) 0.0502(6) Uani 1 d .
H8A H 0.7329 1.1223 0.0595 0.060 Uiso 1 calc R
C10 C 0.67018(17) 0.9326(3) -0.10729(15) 0.0490(6) Uani 1 d .
H10A H 0.6353 0.8383 -0.1488 0.073 Uiso 1 calc GR
H10B H 0.7413 0.9193 -0.0934 0.073 Uiso 1 calc GR
H10C H 0.6488 1.0483 -0.1356 0.073 Uiso 1 calc GR
C9 C 0.64717(18) 0.9753(3) 0.11585(16) 0.0518(6) Uani 1 d .
H9 H 0.6603 1.0254 0.1740 0.062 Uiso 1 calc R

loop_
_atom_site_aniso_label
_atom_site_aniso_U_11
_atom_site_aniso_U_22
_atom_site_aniso_U_33
_atom_site_aniso_U_23
_atom_site_aniso_U_13
_atom_site_aniso_U_12
O1 0.0446(8) 0.0504(9) 0.0558(9) -0.0031(7) 0.0315(7) -0.0128(7)
C4 0.0289(9) 0.0221(9) 0.0492(10) 0.0088(7) 0.0199(8) 0.0034(7)
C6 0.0314(9) 0.0304(9) 0.0344(9) 0.0020(7) 0.0151(7) 0.0066(7)
C1 0.0306(9) 0.0269(9) 0.0398(9) 0.0041(7) 0.0182(7) 0.0037(7)
N5 0.0379(9) 0.0590(11) 0.0378(9) -0.0005(8) 0.0160(7) 0.0039(8)
C5 0.0294(9) 0.0233(9) 0.0447(10) -0.0009(7) 0.0123(8) 0.0039(7)
N4 0.0357(9) 0.0315(9) 0.0668(12) 0.0143(8) 0.0238(8) 0.0017(7)
O4 0.0449(9) 0.0460(9) 0.0924(13) -0.0057(8) 0.0280(9) -0.0170(7)
C3 0.0359(10) 0.0350(10) 0.0383(9) 0.0073(8) 0.0203(8) 0.0038(8)
C2 0.0302(9) 0.0328(10) 0.0371(9) -0.0010(7) 0.0137(7) -0.0013(7)
O5 0.0614(10) 0.0977(15) 0.0682(11) 0.0248(10) 0.0381(9) -0.0143(10)
N3 0.0513(11) 0.0803(15) 0.0436(10) -0.0133(9) 0.0228(9) -0.0269(10)
O3 0.0484(9) 0.1199(17) 0.0400(8) -0.0113(9) 0.0085(7) -0.0062(10)
O2 0.0492(10) 0.183(2) 0.0452(9) -0.0111(12) 0.0275(8) -0.0117(12)
O7 0.0480(11) 0.203(3) 0.0760(13) -0.0427(16) 0.0206(10) -0.0496(14)
O6 0.0994(16) 0.142(2) 0.0810(14) -0.0681(15) 0.0483(13) -0.0441(15)
O8 0.0485(8) 0.0401(8) 0.0674(9) -0.0055(7) 0.0349(7) -0.0071(6)
N2 0.0340(8) 0.0302(8) 0.0479(9) -0.0021(7) 0.0194(7) -0.0028(7)
N1 0.0340(8) 0.0313(8) 0.0436(9) 0.0021(7) 0.0162(7) 0.0005(6)
C12 0.0417(10) 0.0466(12) 0.0435(10) 0.0015(9) 0.0238(9) -0.0041(9)
C11 0.0372(10) 0.0428(12) 0.0572(12) -0.0009(9) 0.0285(9) -0.0038(9)
C7 0.0328(9) 0.0293(9) 0.0444(10) -0.0044(8) 0.0114(8) -0.0031(8)
C8 0.0528(13) 0.0413(12) 0.0627(13) -0.0138(10) 0.0279(11) -0.0228(10)
C10 0.0485(12) 0.0565(14) 0.0464(11) 0.0101(10) 0.0223(10) 0.0056(10)
C9 0.0586(13) 0.0477(13) 0.0549(12) -0.0190(10) 0.0272(11) -0.0186(11)

loop_
_atom_type_symbol
_atom_type_description
_atom_type_scat_dispersion_real
_atom_type_scat_dispersion_imag
_atom_type_scat_source
C C 0.0181 0.0091 'International Tables Vol C Tables 4.2.6.8 and 6.1.1.4'
H H 0.0000 0.0000 'International Tables Vol C Tables 4.2.6.8 and 6.1.1.4'
N N 0.0311 0.0180 'International Tables Vol C Tables 4.2.6.8 and 6.1.1.4'
O O 0.0492 0.0322 'International Tables Vol C Tables 4.2.6.8 and 6.1.1.4'

loop_
_geom_angle_atom_site_label_1
_geom_angle_atom_site_label_2
_geom_angle_atom_site_label_3
_geom_angle
C5 C4 N4 119.23(17)
C5 C4 C3 121.08(16)
C3 C4 N4 119.64(17)
N5 C6 C1 119.12(15)
C5 C6 C1 124.55(16)
C5 C6 N5 116.27(16)
O1 C1 C6 125.45(17)
O1 C1 C2 123.57(17)
C2 C1 C6 110.91(15)
O3 N5 C6 119.32(16)
O2 N5 C6 119.31(16)
O2 N5 O3 121.36(17)
C4 C5 H5 120.4
C6 C5 C4 119.26(17)
C6 C5 H5 120.4
O4 N4 C4 118.18(18)
O5 N4 C4 118.68(18)
O5 N4 O4 123.13(17)
C4 C3 H3 120.5
C2 C3 C4 118.93(16)
C2 C3 H3 120.5
C1 C2 N3 117.92(15)
C3 C2 C1 125.22(17)
C3 C2 N3 116.84(16)
O7 N3 C2 118.7(2)
O7 N3 O6 123.6(2)
O6 N3 C2 117.67(19)
C12 O8 H8 109.5
C7 N2 C11 125.79(16)
C7 N2 C9 107.78(16)
C9 N2 C11 126.34(17)
C7 N1 C8 108.63(16)
C7 N1 C10 126.15(17)
C8 N1 C10 125.22(17)
O8 C12 H12A 109.2
O8 C12 H12B 109.2
O8 C12 C11 111.94(17)
H12A C12 H12B 107.9
C11 C12 H12A 109.2
C11 C12 H12B 109.2
N2 C11 C12 112.00(15)
N2 C11 H11A 109.2
N2 C11 H11B 109.2
C12 C11 H11A 109.2
C12 C11 H11B 109.2
H11A C11 H11B 107.9
N2 C7 N1 109.01(16)
N2 C7 H7 125.5
N1 C7 H7 125.5
N1 C8 H8A 126.5
C9 C8 N1 106.94(18)
C9 C8 H8A 126.5
N1 C10 H10A 109.5
N1 C10 H10B 109.5
N1 C10 H10C 109.5
H10A C10 H10B 109.5
H10A C10 H10C 109.5
H10B C10 H10C 109.5
N2 C9 H9 126.2
C8 C9 N2 107.63(19)
C8 C9 H9 126.2

loop_
_geom_bond_atom_site_label_1
_geom_bond_atom_site_label_2
_geom_bond_distance
O1 C1 1.241(2)
C4 C5 1.381(3)
C4 N4 1.443(2)
C4 C3 1.386(3)
C6 C1 1.454(3)
C6 N5 1.444(2)
C6 C5 1.372(3)
C1 C2 1.451(2)
N5 O3 1.216(2)
N5 O2 1.209(2)
C5 H5 0.9300
N4 O4 1.230(2)
N4 O5 1.225(3)
C3 H3 0.9300
C3 C2 1.365(3)
C2 N3 1.451(3)
N3 O7 1.206(3)
N3 O6 1.211(3)
O8 H8 0.8200
O8 C12 1.408(2)
N2 C11 1.474(2)
N2 C7 1.323(2)
N2 C9 1.369(3)
N1 C7 1.324(2)
N1 C8 1.361(3)
N1 C10 1.465(2)
C12 H12A 0.9700
C12 H12B 0.9700
C12 C11 1.503(3)
C11 H11A 0.9700
C11 H11B 0.9700
C7 H7 0.9300
C8 H8A 0.9300
C8 C9 1.344(3)
C10 H10A 0.9600
C10 H10B 0.9600
C10 H10C 0.9600
C9 H9 0.9300

loop_
_geom_torsion_atom_site_label_1
_geom_torsion_atom_site_label_2
_geom_torsion_atom_site_label_3
_geom_torsion_atom_site_label_4
_geom_torsion
O1 C1 C2 C3 178.02(18)
O1 C1 C2 N3 -0.3(3)
C4 C3 C2 C1 0.7(3)
C4 C3 C2 N3 179.04(18)
C6 C1 C2 C3 0.9(3)
C6 C1 C2 N3 -177.43(17)
C1 C6 N5 O3 -151.0(2)
C1 C6 N5 O2 29.7(3)
C1 C6 C5 C4 -0.7(3)
C1 C2 N3 O7 -42.2(3)
C1 C2 N3 O6 137.2(2)
N5 C6 C1 O1 -0.9(3)
N5 C6 C1 C2 176.12(15)
N5 C6 C5 C4 -177.80(15)
C5 C4 N4 O4 1.8(3)
C5 C4 N4 O5 -176.75(17)
C5 C4 C3 C2 -2.4(3)
C5 C6 C1 O1 -177.93(18)
C5 C6 C1 C2 -0.9(2)
C5 C6 N5 O3 26.2(3)
C5 C6 N5 O2 -153.0(2)
N4 C4 C5 C6 179.97(15)
N4 C4 C3 C2 -179.94(16)
C3 C4 C5 C6 2.5(3)
C3 C4 N4 O4 179.38(17)
C3 C4 N4 O5 0.8(3)
C3 C2 N3 O7 139.3(2)
C3 C2 N3 O6 -41.3(3)
O8 C12 C11 N2 -67.4(2)
N1 C8 C9 N2 0.2(3)
C11 N2 C7 N1 -175.81(16)
C11 N2 C9 C8 175.93(19)
C7 N2 C11 C12 86.1(2)
C7 N2 C9 C8 -0.6(3)
C7 N1 C8 C9 0.2(3)
C8 N1 C7 N2 -0.6(2)
C10 N1 C7 N2 -179.96(17)
C10 N1 C8 C9 179.56(19)
C9 N2 C11 C12 -89.9(2)
C9 N2 C7 N1 0.8(2)
